data_2230797
loop_
_publ_author_name
'Zhang, Qiurong'
'Chen, Xuebin'
'Zhu, Nan'
'Jiang, Tengfei'
'Liu, Hongmin'

_publ_section_title
;
 3,5-Di-<i>O</i>-benzoyl-1,2-<i>O</i>-isopropylidene-\a-<small>D</small>-<i>ribo</i>-hexos-3-ulo-1,4:3,6-difuranose
;
_journal_coeditor_code LW2067
_journal_issue 7
_journal_name_full 'Acta Crystallographica Section E'
_journal_page_first o1800
_journal_paper_doi 10.1107/S1600536811024317
_journal_volume 67
_journal_year 2011
_chemical_formula_iupac 'C23 H22 O8'
_chemical_formula_moiety 'C23 H22 O8'
_chemical_formula_sum 'C23 H22 O8'
_chemical_formula_weight 426.41
_chemical_melting_point_gt 459
_chemical_melting_point_lt 460
_chemical_name_systematic
;
3,5-Di-<i>O</i>-benzoyl-1,2-<i>O</i>-isopropylidene-
\a-D-<i>ribo</i>-hexos-3-ulo-1,4:3,6-difuranose
;
_space_group_crystal_system orthorhombic
_space_group_IT_number 19
_space_group_name_Hall 'P 2ac 2ab'
_space_group_name_H-M_alt 'P 21 21 21'
_symmetry_space_group_name_Hall 'P 2ac 2ab'
_symmetry_space_group_name_H-M 'P 21 21 21'
_atom_sites_solution_hydrogens geom
_atom_sites_solution_primary direct
_atom_sites_solution_secondary difmap
_audit_creation_method
;
CrysAlisPro, Agilent Technologies,
Version 1.171.34.49 (release 20-01-2011 CrysAlis171 .NET)
(compiled Jan 20 2011,15:58:25)
;
_cell_angle_alpha 90.00
_cell_angle_beta 90.00
_cell_angle_gamma 90.00
_cell_formula_units_Z 4
_cell_length_a 6.05837(10)
_cell_length_b 8.33827(14)
_cell_length_c 40.9992(7)
_cell_measurement_reflns_used 5890
_cell_measurement_temperature 291(2)
_cell_measurement_theta_max 72.2586
_cell_measurement_theta_min 3.2311
_cell_volume 2071.13(6)
_computing_cell_refinement 'CrysAlis PRO (Agilent, 2011)'
_computing_data_collection 'CrysAlis PRO (Agilent, 2011)'
_computing_data_reduction 'CrysAlis PRO (Agilent, 2011)'
_computing_molecular_graphics
;
OLEX2 (Dolomanov <i>et al.</i>, 2009) and PLATON (Spek, 2009)
;
_computing_publication_material 'OLEX2 (Dolomanov <i>et al.</i>, 2009)'
_computing_structure_refinement 'SHELXS97 (Sheldrick, 2008)'
_computing_structure_solution 'SHELXL97 (Sheldrick, 2008)'
_diffrn_ambient_temperature 291.0
_diffrn_detector_area_resol_mean 16.2312
_diffrn_measured_fraction_theta_full 0.998
_diffrn_measured_fraction_theta_max 0.998
_diffrn_measurement_device_type 'Agilent Xcalibur Eos Gemini'
_diffrn_measurement_method \w
_diffrn_radiation_monochromator graphite
_diffrn_radiation_source 'Enhance (Cu) X-ray Source'
_diffrn_radiation_type 'Cu K\a'
_diffrn_radiation_wavelength 1.5418
_diffrn_reflns_av_R_equivalents 0.0257
_diffrn_reflns_limit_h_max 7
_diffrn_reflns_limit_h_min -7
_diffrn_reflns_limit_k_max 10
_diffrn_reflns_limit_k_min -9
_diffrn_reflns_limit_l_max 50
_diffrn_reflns_limit_l_min -21
_diffrn_reflns_number 10556
_diffrn_reflns_theta_full 72.41
_diffrn_reflns_theta_max 72.2586
_diffrn_reflns_theta_min 4.31
_diffrn_standards_decay_% 0
_diffrn_standards_interval_count 0
_diffrn_standards_interval_time 0
_diffrn_standards_number 0
_exptl_absorpt_coefficient_mu 0.872
_exptl_absorpt_correction_T_max 0.8115
_exptl_absorpt_correction_T_min 0.7799
_exptl_absorpt_correction_type multi-scan
_exptl_absorpt_process_details '(CrysAlis PRO; Agilent, 2011)'
_exptl_crystal_colour colourless
_exptl_crystal_density_diffrn 1.367
_exptl_crystal_density_method 'not measured'
_exptl_crystal_description prism
_exptl_crystal_F_000 896
_exptl_crystal_size_max 0.30
_exptl_crystal_size_mid 0.30
_exptl_crystal_size_min 0.25
_refine_diff_density_max 0.191
_refine_diff_density_min -0.263
_refine_ls_extinction_method none
_refine_ls_goodness_of_fit_ref 1.061
_refine_ls_hydrogen_treatment constr
_refine_ls_matrix_type full
_refine_ls_number_parameters 282
_refine_ls_number_reflns 2421
_refine_ls_number_restraints 0
_refine_ls_restrained_S_all 1.074
_refine_ls_R_factor_all 0.0376
_refine_ls_R_factor_gt 0.0364
_refine_ls_shift/su_max 0.001
_refine_ls_shift/su_mean 0.000
_refine_ls_structure_factor_coef Fsqd
_refine_ls_weighting_details 'calc w=1/[\s^2^(Fo^2^)+(0.0643P)^2^+0.1182P] where P=(Fo^2^+2Fc^2^)/3'
_refine_ls_weighting_scheme calc
_refine_ls_wR_factor_gt 0.0926
_refine_ls_wR_factor_ref 0.0937
_reflns_number_gt 2335
_reflns_number_total 2421
_reflns_threshold_expression I>2sigma(I)
_cod_data_source_file lw2067.cif
_cod_data_source_block I
_cod_database_code 2230797
_cod_database_fobs_code 2230797

loop_
_space_group_symop_id
_space_group_symop_operation_xyz
1 'x, y, z'
2 '-x+1/2, -y, z+1/2'
3 'x+1/2, -y+1/2, -z'
4 '-x, y+1/2, -z+1/2'

loop_
_atom_site_type_symbol
_atom_site_label
_atom_site_fract_x
_atom_site_fract_y
_atom_site_fract_z
_atom_site_U_iso_or_equiv
_atom_site_adp_type
_atom_site_calc_flag
_atom_site_refinement_flags
_atom_site_occupancy
_atom_site_symmetry_multiplicity
_atom_site_disorder_assembly
_atom_site_disorder_group
O O1 0.7379(3) 1.23548(17) 0.88731(3) 0.0556(4) Uani d . 1 1 . .
O O2 0.8454(3) 1.07286(15) 0.84526(3) 0.0553(4) Uani d . 1 1 . .
O O3 0.7285(2) 0.70109(16) 0.88507(3) 0.0458(3) Uani d . 1 1 . .
O O4 0.4603(2) 1.04625(17) 0.88971(3) 0.0460(3) Uani d . 1 1 . .
O O5 0.4346(2) 0.82295(17) 0.93608(3) 0.0462(3) Uani d . 1 1 . .
O O6 0.1023(3) 0.9393(3) 0.94092(4) 0.0694(5) Uani d . 1 1 . .
O O7 0.6458(2) 0.78758(16) 0.83253(3) 0.0396(3) Uani d . 1 1 . .
O O8 1.0139(2) 0.75343(19) 0.82694(3) 0.0477(3) Uani d . 1 1 . .
C C1 0.6881(4) 1.0796(2) 0.89615(4) 0.0436(4) Uani d . 1 1 . .
H H1 0.7261 1.0586 0.9190 0.052 Uiso calc R 1 1 . .
C C2 0.8210(3) 0.9737(2) 0.87294(4) 0.0388(3) Uani d . 1 1 . .
H H2 0.9629 0.9401 0.8822 0.047 Uiso calc R 1 1 . .
C C3 0.6676(3) 0.8329(2) 0.86608(4) 0.0359(3) Uani d . 1 1 . .
C C4 0.4365(3) 0.8886(2) 0.87778(4) 0.0395(4) Uani d . 1 1 . .
H H4 0.3302 0.8855 0.8598 0.047 Uiso calc R 1 1 . .
C C5 0.3748(4) 0.7633(2) 0.90435(4) 0.0469(4) Uani d . 1 1 . .
H H5 0.2192 0.7316 0.9032 0.056 Uiso calc R 1 1 . .
C C6 0.5277(4) 0.6267(2) 0.89661(5) 0.0576(6) Uani d . 1 1 . .
H H6B 0.5562 0.5628 0.9159 0.069 Uiso calc R 1 1 . .
H H6A 0.4647 0.5581 0.8799 0.069 Uiso calc R 1 1 . .
C C7 0.8226(4) 1.2368(2) 0.85457(4) 0.0457(4) Uani d . 1 1 . .
C C8 0.6599(5) 1.3136(4) 0.83165(6) 0.0666(6) Uani d . 1 1 . .
H H8C 0.6363 1.4231 0.8380 0.100 Uiso calc R 1 1 . .
H H8B 0.5225 1.2564 0.8325 0.100 Uiso calc R 1 1 . .
H H8A 0.7170 1.3102 0.8098 0.100 Uiso calc R 1 1 . .
C C9 1.0429(4) 1.3199(3) 0.85511(7) 0.0701(6) Uani d . 1 1 . .
H H9B 1.1420 1.2623 0.8691 0.105 Uiso calc R 1 1 . .
H H9C 1.0248 1.4273 0.8631 0.105 Uiso calc R 1 1 . .
H H9A 1.1025 1.3232 0.8334 0.105 Uiso calc R 1 1 . .
C C10 0.8314(3) 0.7426(2) 0.81616(4) 0.0361(3) Uani d . 1 1 . .
C C11 0.7740(3) 0.6775(2) 0.78333(4) 0.0369(3) Uani d . 1 1 . .
C C12 0.9415(4) 0.6641(3) 0.76038(4) 0.0491(4) Uani d . 1 1 . .
H H12 1.0828 0.7009 0.7652 0.059 Uiso calc R 1 1 . .
C C13 0.8968(4) 0.5954(3) 0.73032(5) 0.0582(5) Uani d . 1 1 . .
H H13 1.0080 0.5875 0.7148 0.070 Uiso calc R 1 1 . .
C C14 0.6894(5) 0.5390(3) 0.72342(5) 0.0623(6) Uani d . 1 1 . .
H H14 0.6609 0.4922 0.7033 0.075 Uiso calc R 1 1 . .
C C15 0.5228(4) 0.5511(3) 0.74619(6) 0.0621(6) Uani d . 1 1 . .
H H15 0.3831 0.5112 0.7415 0.075 Uiso calc R 1 1 . .
C C16 0.5637(3) 0.6229(3) 0.77623(5) 0.0479(4) Uani d . 1 1 . .
H H16 0.4507 0.6341 0.7914 0.057 Uiso calc R 1 1 . .
C C17 0.2826(3) 0.9126(3) 0.95157(4) 0.0477(4) Uani d . 1 1 . .
C C18 0.3653(4) 0.9719(2) 0.98356(4) 0.0475(4) Uani d . 1 1 . .
C C19 0.5728(5) 0.9336(3) 0.99530(5) 0.0605(5) Uani d . 1 1 . .
H H19 0.6685 0.8707 0.9830 0.073 Uiso calc R 1 1 . .
C C20 0.6362(6) 0.9909(4) 1.02587(6) 0.0791(8) Uani d . 1 1 . .
H H20 0.7746 0.9653 1.0342 0.095 Uiso calc R 1 1 . .
C C21 0.4942(7) 1.0852(4) 1.04379(6) 0.0831(9) Uani d . 1 1 . .
H H21 0.5379 1.1235 1.0641 0.100 Uiso calc R 1 1 . .
C C22 0.2893(6) 1.1233(4) 1.03201(6) 0.0788(8) Uani d . 1 1 . .
H H22 0.1942 1.1865 1.0443 0.095 Uiso calc R 1 1 . .
C C23 0.2242(5) 1.0674(3) 1.00179(5) 0.0606(6) Uani d . 1 1 . .
H H23 0.0856 1.0939 0.9936 0.073 Uiso calc R 1 1 . .

loop_
_atom_site_aniso_label
_atom_site_aniso_U_11
_atom_site_aniso_U_22
_atom_site_aniso_U_33
_atom_site_aniso_U_12
_atom_site_aniso_U_13
_atom_site_aniso_U_23
O1 0.0844(11) 0.0392(6) 0.0433(7) -0.0017(7) 0.0146(7) -0.0098(5)
O2 0.0874(11) 0.0392(6) 0.0392(6) -0.0010(7) 0.0204(7) -0.0044(5)
O3 0.0562(8) 0.0416(6) 0.0396(6) 0.0110(6) 0.0062(6) 0.0031(5)
O4 0.0521(7) 0.0434(6) 0.0424(6) 0.0123(6) 0.0078(6) -0.0030(5)
O5 0.0523(7) 0.0552(7) 0.0311(5) 0.0076(6) 0.0072(5) -0.0005(5)
O6 0.0528(8) 0.1047(14) 0.0508(8) 0.0200(10) -0.0035(7) -0.0178(9)
O7 0.0390(6) 0.0500(6) 0.0298(5) 0.0027(5) 0.0007(4) -0.0102(5)
O8 0.0401(6) 0.0607(8) 0.0424(6) 0.0043(6) -0.0024(5) -0.0143(6)
C1 0.0598(10) 0.0410(8) 0.0299(7) 0.0052(8) 0.0020(8) -0.0058(7)
C2 0.0439(8) 0.0417(8) 0.0307(7) 0.0037(7) 0.0010(7) -0.0056(6)
C3 0.0413(8) 0.0388(8) 0.0275(7) 0.0060(7) -0.0009(6) -0.0032(6)
C4 0.0408(8) 0.0491(9) 0.0286(7) 0.0049(8) 0.0027(6) -0.0056(7)
C5 0.0541(10) 0.0506(9) 0.0360(8) -0.0012(9) 0.0097(7) -0.0050(7)
C6 0.0780(15) 0.0425(9) 0.0523(10) 0.0011(10) 0.0217(11) -0.0001(8)
C7 0.0545(10) 0.0393(8) 0.0435(9) 0.0008(9) 0.0076(8) -0.0036(7)
C8 0.0701(15) 0.0739(14) 0.0559(12) 0.0172(13) -0.0006(12) -0.0003(11)
C9 0.0634(14) 0.0671(14) 0.0800(15) -0.0100(13) 0.0069(12) -0.0134(13)
C10 0.0408(8) 0.0361(7) 0.0315(7) 0.0021(7) 0.0025(7) -0.0039(6)
C11 0.0454(9) 0.0364(7) 0.0290(6) 0.0051(7) 0.0004(6) -0.0020(6)
C12 0.0515(10) 0.0567(10) 0.0391(8) 0.0000(9) 0.0066(8) -0.0065(8)
C13 0.0734(14) 0.0667(12) 0.0346(8) 0.0088(12) 0.0122(9) -0.0097(9)
C14 0.0805(15) 0.0693(13) 0.0370(8) 0.0155(13) -0.0122(10) -0.0208(9)
C15 0.0572(12) 0.0734(14) 0.0558(11) 0.0064(12) -0.0127(10) -0.0247(11)
C16 0.0473(10) 0.0549(10) 0.0414(8) 0.0027(9) -0.0010(8) -0.0117(8)
C17 0.0512(11) 0.0564(10) 0.0355(8) 0.0069(9) 0.0068(8) 0.0003(8)
C18 0.0607(11) 0.0502(9) 0.0315(7) 0.0008(9) 0.0058(8) 0.0047(7)
C19 0.0694(13) 0.0703(13) 0.0420(9) 0.0067(13) -0.0031(10) 0.0033(9)
C20 0.091(2) 0.0973(19) 0.0493(11) -0.0043(17) -0.0210(13) 0.0079(13)
C21 0.123(3) 0.0871(18) 0.0391(10) -0.017(2) -0.0067(14) -0.0085(12)
C22 0.114(2) 0.0735(15) 0.0488(11) -0.0001(17) 0.0131(15) -0.0166(12)
C23 0.0725(14) 0.0620(12) 0.0473(10) 0.0087(12) 0.0082(10) -0.0061(9)

loop_
_atom_type_symbol
_atom_type_description
_atom_type_scat_dispersion_real
_atom_type_scat_dispersion_imag
_atom_type_scat_source
C C 0.0181 0.0091 'International Tables Vol C Tables 4.2.6.8 and 6.1.1.4'
H H 0.0000 0.0000 'International Tables Vol C Tables 4.2.6.8 and 6.1.1.4'
O O 0.0492 0.0322 'International Tables Vol C Tables 4.2.6.8 and 6.1.1.4'

loop_
_geom_angle_atom_site_label_1
_geom_angle_atom_site_label_2
_geom_angle_atom_site_label_3
_geom_angle_site_symmetry_1
_geom_angle_site_symmetry_3
_geom_angle
_geom_angle_publ_flag
C1 O1 C7 . . 109.27(13) ?
C2 O2 C7 . . 109.65(13) ?
C3 O3 C6 . . 107.35(16) ?
C4 O4 C1 . . 110.09(14) ?
C17 O5 C5 . . 116.50(16) ?
C10 O7 C3 . . 118.02(13) ?
O1 C1 O4 . . 110.15(17) ?
O1 C1 C2 . . 105.39(15) ?
O4 C1 C2 . . 106.30(14) ?
O1 C1 H1 . . 111.6 ?
O4 C1 H1 . . 111.6 ?
C2 C1 H1 . . 111.6 ?
O2 C2 C3 . . 111.52(14) ?
O2 C2 C1 . . 102.53(14) ?
C3 C2 C1 . . 103.82(16) ?
O2 C2 H2 . . 112.7 ?
C3 C2 H2 . . 112.7 ?
C1 C2 H2 . . 112.7 ?
O3 C3 O7 . . 110.60(13) ?
O3 C3 C2 . . 110.03(14) ?
O7 C3 C2 . . 115.89(13) ?
O3 C3 C4 . . 107.55(14) ?
O7 C3 C4 . . 107.02(13) ?
C2 C3 C4 . . 105.26(13) ?
O4 C4 C3 . . 107.09(15) ?
O4 C4 C5 . . 114.09(13) ?
C3 C4 C5 . . 103.45(14) ?
O4 C4 H4 . . 110.6 ?
C3 C4 H4 . . 110.6 ?
C5 C4 H4 . . 110.6 ?
O5 C5 C6 . . 107.33(18) ?
O5 C5 C4 . . 109.90(15) ?
C6 C5 C4 . . 102.30(15) ?
O5 C5 H5 . . 112.3 ?
C6 C5 H5 . . 112.3 ?
C4 C5 H5 . . 112.3 ?
O3 C6 C5 . . 105.23(16) ?
O3 C6 H6B . . 110.7 ?
C5 C6 H6B . . 110.7 ?
O3 C6 H6A . . 110.7 ?
C5 C6 H6A . . 110.7 ?
H6B C6 H6A . . 108.8 ?
O2 C7 O1 . . 106.09(14) ?
O2 C7 C9 . . 111.09(19) ?
O1 C7 C9 . . 107.87(18) ?
O2 C7 C8 . . 107.70(18) ?
O1 C7 C8 . . 110.62(18) ?
C9 C7 C8 . . 113.3(2) ?
C7 C8 H8C . . 109.5 ?
C7 C8 H8B . . 109.5 ?
H8C C8 H8B . . 109.5 ?
C7 C8 H8A . . 109.5 ?
H8C C8 H8A . . 109.5 ?
H8B C8 H8A . . 109.5 ?
C7 C9 H9B . . 109.5 ?
C7 C9 H9C . . 109.5 ?
H9B C9 H9C . . 109.5 ?
C7 C9 H9A . . 109.5 ?
H9B C9 H9A . . 109.5 ?
H9C C9 H9A . . 109.5 ?
O8 C10 O7 . . 124.12(14) ?
O8 C10 C11 . . 125.24(15) ?
O7 C10 C11 . . 110.64(14) ?
C16 C11 C12 . . 120.26(16) ?
C16 C11 C10 . . 121.59(15) ?
C12 C11 C10 . . 118.05(17) ?
C13 C12 C11 . . 119.6(2) ?
C13 C12 H12 . . 120.2 ?
C11 C12 H12 . . 120.2 ?
C14 C13 C12 . . 120.3(2) ?
C14 C13 H13 . . 119.9 ?
C12 C13 H13 . . 119.9 ?
C13 C14 C15 . . 120.39(18) ?
C13 C14 H14 . . 119.8 ?
C15 C14 H14 . . 119.8 ?
C14 C15 C16 . . 120.0(2) ?
C14 C15 H15 . . 120.0 ?
C16 C15 H15 . . 120.0 ?
C11 C16 C15 . . 119.44(19) ?
C11 C16 H16 . . 120.3 ?
C15 C16 H16 . . 120.3 ?
O6 C17 O5 . . 123.76(18) ?
O6 C17 C18 . . 124.54(19) ?
O5 C17 C18 . . 111.69(17) ?
C19 C18 C23 . . 120.3(2) ?
C19 C18 C17 . . 122.40(19) ?
C23 C18 C17 . . 117.3(2) ?
C18 C19 C20 . . 118.9(3) ?
C18 C19 H19 . . 120.5 ?
C20 C19 H19 . . 120.5 ?
C21 C20 C19 . . 120.2(3) ?
C21 C20 H20 . . 119.9 ?
C19 C20 H20 . . 119.9 ?
C22 C21 C20 . . 120.7(2) ?
C22 C21 H21 . . 119.7 ?
C20 C21 H21 . . 119.7 ?
C21 C22 C23 . . 119.8(3) ?
C21 C22 H22 . . 120.1 ?
C23 C22 H22 . . 120.1 ?
C22 C23 C18 . . 120.1(3) ?
C22 C23 H23 . . 120.0 ?
C18 C23 H23 . . 120.0 ?

loop_
_geom_bond_atom_site_label_1
_geom_bond_atom_site_label_2
_geom_bond_site_symmetry_2
_geom_bond_distance
_geom_bond_publ_flag
O1 C1 . 1.382(2) ?
O1 C7 . 1.437(2) ?
O2 C2 . 1.412(2) ?
O2 C7 . 1.426(2) ?
O3 C3 . 1.397(2) ?
O3 C6 . 1.445(3) ?
O4 C4 . 1.410(2) ?
O4 C1 . 1.432(3) ?
O5 C17 . 1.346(2) ?
O5 C5 . 1.439(2) ?
O6 C17 . 1.197(3) ?
O7 C10 . 1.362(2) ?
O7 C3 . 1.4328(17) ?
O8 C10 . 1.194(2) ?
C1 C2 . 1.528(2) ?
C1 H1 . 0.9800 ?
C2 C3 . 1.523(3) ?
C2 H2 . 0.9800 ?
C3 C4 . 1.551(2) ?
C4 C5 . 1.555(3) ?
C4 H4 . 0.9800 ?
C5 C6 . 1.502(3) ?
C5 H5 . 0.9800 ?
C6 H6B . 0.9700 ?
C6 H6A . 0.9700 ?
C7 C9 . 1.503(3) ?
C7 C8 . 1.505(3) ?
C8 H8C . 0.9600 ?
C8 H8B . 0.9600 ?
C8 H8A . 0.9600 ?
C9 H9B . 0.9600 ?
C9 H9C . 0.9600 ?
C9 H9A . 0.9600 ?
C10 C11 . 1.492(2) ?
C11 C16 . 1.384(3) ?
C11 C12 . 1.389(3) ?
C12 C13 . 1.386(3) ?
C12 H12 . 0.9300 ?
C13 C14 . 1.371(4) ?
C13 H13 . 0.9300 ?
C14 C15 . 1.378(4) ?
C14 H14 . 0.9300 ?
C15 C16 . 1.392(3) ?
C15 H15 . 0.9300 ?
C16 H16 . 0.9300 ?
C17 C18 . 1.489(3) ?
C18 C19 . 1.383(3) ?
C18 C23 . 1.387(3) ?
C19 C20 . 1.395(3) ?
C19 H19 . 0.9300 ?
C20 C21 . 1.378(5) ?
C20 H20 . 0.9300 ?
C21 C22 . 1.369(5) ?
C21 H21 . 0.9300 ?
C22 C23 . 1.381(3) ?
C22 H22 . 0.9300 ?
C23 H23 . 0.9300 ?

loop_
_geom_hbond_atom_site_label_D
_geom_hbond_atom_site_label_H
_geom_hbond_atom_site_label_A
_geom_hbond_site_symmetry_A
_geom_hbond_distance_DH
_geom_hbond_distance_HA
_geom_hbond_distance_DA
_geom_hbond_angle_DHA
_geom_hbond_publ_flag
C2 H2 O6 1_655 0.98 2.55 3.2793(17) 131 y
C4 H4 O8 1_455 0.98 2.59 3.4882(16) 153 y

loop_
_geom_torsion_atom_site_label_1
_geom_torsion_atom_site_label_2
_geom_torsion_atom_site_label_3
_geom_torsion_atom_site_label_4
_geom_torsion_site_symmetry_1
_geom_torsion_site_symmetry_2
_geom_torsion_site_symmetry_3
_geom_torsion_site_symmetry_4
_geom_torsion
_geom_torsion_publ_flag
C7 O1 C1 O4 . . . . -93.88(18) ?
C7 O1 C1 C2 . . . . 20.4(2) ?
C4 O4 C1 O1 . . . . 141.46(13) ?
C4 O4 C1 C2 . . . . 27.76(18) ?
C7 O2 C2 C3 . . . . 133.74(17) ?
C7 O2 C2 C1 . . . . 23.2(2) ?
O1 C1 C2 O2 . . . . -26.6(2) ?
O4 C1 C2 O2 . . . . 90.33(18) ?
O1 C1 C2 C3 . . . . -142.79(15) ?
O4 C1 C2 C3 . . . . -25.87(18) ?
C6 O3 C3 O7 . . . . -91.18(17) ?
C6 O3 C3 C2 . . . . 139.50(15) ?
C6 O3 C3 C4 . . . . 25.35(17) ?
C10 O7 C3 O3 . . . . -66.81(19) ?
C10 O7 C3 C2 . . . . 59.3(2) ?
C10 O7 C3 C4 . . . . 176.32(14) ?
O2 C2 C3 O3 . . . . 149.85(14) ?
C1 C2 C3 O3 . . . . -100.44(16) ?
O2 C2 C3 O7 . . . . 23.5(2) ?
C1 C2 C3 O7 . . . . 133.17(15) ?
O2 C2 C3 C4 . . . . -94.54(16) ?
C1 C2 C3 C4 . . . . 15.16(17) ?
C1 O4 C4 C3 . . . . -17.61(17) ?
C1 O4 C4 C5 . . . . 96.22(18) ?
O3 C3 C4 O4 . . . . 117.80(14) ?
O7 C3 C4 O4 . . . . -123.34(14) ?
C2 C3 C4 O4 . . . . 0.50(16) ?
O3 C3 C4 C5 . . . . -3.04(17) ?
O7 C3 C4 C5 . . . . 115.82(15) ?
C2 C3 C4 C5 . . . . -120.34(15) ?
C17 O5 C5 C6 . . . . -161.55(18) ?
C17 O5 C5 C4 . . . . 87.9(2) ?
O4 C4 C5 O5 . . . . -21.2(2) ?
C3 C4 C5 O5 . . . . 94.79(16) ?
O4 C4 C5 C6 . . . . -134.95(18) ?
C3 C4 C5 C6 . . . . -18.98(19) ?
C3 O3 C6 C5 . . . . -38.6(2) ?
O5 C5 C6 O3 . . . . -81.08(19) ?
C4 C5 C6 O3 . . . . 34.6(2) ?
C2 O2 C7 O1 . . . . -11.8(2) ?
C2 O2 C7 C9 . . . . 105.2(2) ?
C2 O2 C7 C8 . . . . -130.29(19) ?
C1 O1 C7 O2 . . . . -6.4(2) ?
C1 O1 C7 C9 . . . . -125.5(2) ?
C1 O1 C7 C8 . . . . 110.2(2) ?
C3 O7 C10 O8 . . . . -7.7(3) ?
C3 O7 C10 C11 . . . . 171.87(13) ?
O8 C10 C11 C16 . . . . 159.8(2) ?
O7 C10 C11 C16 . . . . -19.8(2) ?
O8 C10 C11 C12 . . . . -16.5(3) ?
O7 C10 C11 C12 . . . . 163.94(17) ?
C16 C11 C12 C13 . . . . -0.1(3) ?
C10 C11 C12 C13 . . . . 176.24(18) ?
C11 C12 C13 C14 . . . . -0.9(3) ?
C12 C13 C14 C15 . . . . 0.5(4) ?
C13 C14 C15 C16 . . . . 0.9(4) ?
C12 C11 C16 C15 . . . . 1.5(3) ?
C10 C11 C16 C15 . . . . -174.7(2) ?
C14 C15 C16 C11 . . . . -1.9(4) ?
C5 O5 C17 O6 . . . . 2.7(3) ?
C5 O5 C17 C18 . . . . -178.13(16) ?
O6 C17 C18 C19 . . . . 177.9(2) ?
O5 C17 C18 C19 . . . . -1.3(3) ?
O6 C17 C18 C23 . . . . -1.5(3) ?
O5 C17 C18 C23 . . . . 179.36(19) ?
C23 C18 C19 C20 . . . . 0.8(4) ?
C17 C18 C19 C20 . . . . -178.5(2) ?
C18 C19 C20 C21 . . . . -0.6(4) ?
C19 C20 C21 C22 . . . . 0.4(5) ?
C20 C21 C22 C23 . . . . -0.4(5) ?
C21 C22 C23 C18 . . . . 0.6(4) ?
C19 C18 C23 C22 . . . . -0.8(4) ?
C17 C18 C23 C22 . . . . 178.6(2) ?
